data_7712125
loop_
_publ_author_name
'Dong, Pan-Pan'
'Liu, Yuan-Yuan'
'Peng, Qiu-Chen'
'Li, Hai-Yang'
'Li, Kai'
'Zang, Shuang-Quan'
'Tang, Ben Zhong'

_publ_section_title
;
 Luminescent MOFs constructed by using butterfly-like AIE ligands.
;
_journal_issue 7
_journal_name_full 'Dalton transactions (Cambridge, England : 2003)'
_journal_page_first 1913
_journal_page_last 1918
_journal_paper_doi 10.1039/d2dt03382h
_journal_volume 52
_journal_year 2023
_chemical_formula_moiety 'C28 H16 N4 O4'
_chemical_formula_sum 'C28 H16 N4 O4'
_chemical_formula_weight 472.45
_space_group_crystal_system triclinic
_space_group_IT_number 2
_space_group_name_Hall '-P 1'
_space_group_name_H-M_alt 'P -1'
_atom_sites_solution_hydrogens geom
_audit_creation_date 2022-11-07
_audit_creation_method
;
Olex2 1.2
(compiled 2018.05.29 svn.r3508 for OlexSys, GUI svn.r5506)
;
_audit_update_record
;
2023-01-09 deposited with the CCDC.	2023-01-13 downloaded from the CCDC.
;
_cell_angle_alpha 103.712(7)
_cell_angle_beta 113.415(6)
_cell_angle_gamma 100.779(7)
_cell_formula_units_Z 2
_cell_length_a 9.7538(16)
_cell_length_b 11.407(2)
_cell_length_c 11.4194(19)
_cell_measurement_reflns_used 5775
_cell_measurement_temperature 273.15
_cell_measurement_theta_max 27.277
_cell_measurement_theta_min 2.296
_cell_volume 1074.9(3)
_computing_cell_refinement 'SAINT v8.37A (Bruker, 2015)'
_computing_data_collection 'SAINT v8.37A (Bruker, 2015)'
_computing_data_reduction 'SAINT v8.37A (Bruker, 2015)'
_computing_molecular_graphics 'Olex2 (Dolomanov et al., 2009)'
_computing_publication_material 'Olex2 (Dolomanov et al., 2009)'
_computing_structure_refinement 'ShelXL (Sheldrick, 2015)'
_computing_structure_solution 'SHELXT 2014/5 (Sheldrick, 2014)'
_diffrn_ambient_temperature 273.15
_diffrn_detector 'CCD area detector'
_diffrn_detector_area_resol_mean 5.6
_diffrn_detector_type 'Bruker SMART CCD 6000 area detector'
_diffrn_measured_fraction_theta_full 0.997
_diffrn_measured_fraction_theta_max 0.995
_diffrn_measurement_device 'three-circle diffractometer'
_diffrn_measurement_device_type 'Bruker SMART CCD 6000'
_diffrn_measurement_method '\w scans'
_diffrn_radiation_monochromator graphite
_diffrn_radiation_probe x-ray
_diffrn_radiation_type MoK\a
_diffrn_radiation_wavelength 0.71073
_diffrn_reflns_av_R_equivalents 0.0540
_diffrn_reflns_av_unetI/netI 0.0327
_diffrn_reflns_Laue_measured_fraction_full 0.997
_diffrn_reflns_Laue_measured_fraction_max 0.995
_diffrn_reflns_limit_h_max 12
_diffrn_reflns_limit_h_min -12
_diffrn_reflns_limit_k_max 14
_diffrn_reflns_limit_k_min -14
_diffrn_reflns_limit_l_max 14
_diffrn_reflns_limit_l_min -14
_diffrn_reflns_number 28784
_diffrn_reflns_point_group_measured_fraction_full 0.997
_diffrn_reflns_point_group_measured_fraction_max 0.995
_diffrn_reflns_theta_full 25.242
_diffrn_reflns_theta_max 27.541
_diffrn_reflns_theta_min 1.937
_diffrn_source 'sealed X-ray tube'
_diffrn_source_target Mo
_exptl_absorpt_coefficient_mu 0.101
_exptl_absorpt_correction_T_max 1
_exptl_absorpt_correction_T_min 0.98
_exptl_absorpt_correction_type multi-scan
_exptl_absorpt_process_details '(SADABS; Sheldrick, 2003)'
_exptl_crystal_colour colourless
_exptl_crystal_colour_primary colourless
_exptl_crystal_density_diffrn 1.460
_exptl_crystal_description block
_exptl_crystal_F_000 488
_exptl_crystal_size_max 0.12
_exptl_crystal_size_mid 0.11
_exptl_crystal_size_min 0.1
_refine_diff_density_max 0.170
_refine_diff_density_min -0.165
_refine_diff_density_rms 0.035
_refine_ls_extinction_method none
_refine_ls_goodness_of_fit_ref 1.030
_refine_ls_hydrogen_treatment constr
_refine_ls_matrix_type full
_refine_ls_number_parameters 325
_refine_ls_number_reflns 4938
_refine_ls_number_restraints 0
_refine_ls_restrained_S_all 1.030
_refine_ls_R_factor_all 0.0697
_refine_ls_R_factor_gt 0.0422
_refine_ls_shift/su_max 0.000
_refine_ls_shift/su_mean 0.000
_refine_ls_structure_factor_coef Fsqd
_refine_ls_weighting_details 'w=1/[\s^2^(Fo^2^)+(0.0378P)^2^+0.2652P] where P=(Fo^2^+2Fc^2^)/3'
_refine_ls_weighting_scheme calc
_refine_ls_wR_factor_gt 0.0953
_refine_ls_wR_factor_ref 0.1090
_reflns_Friedel_coverage 0.000
_reflns_number_gt 3413
_reflns_number_total 4938
_reflns_threshold_expression 'I > 2\s(I)'
_cod_data_source_file d2dt03382h2.cif
_cod_data_source_block ONP-2
_cod_depositor_comments 'Adding full bibliography for 7712121--7712125.cif.'
_cod_original_cell_volume 1074.8(3)
_cod_database_code 7712125
_shelx_shelxl_version_number 2016/6
_shelx_space_group_comment
;
The symmetry employed for this shelxl refinement is uniquely defined
by the following loop, which should always be used as a source of
symmetry information in preference to the above space-group names.
They are only intended as comments.
;
_shelx_estimated_absorpt_t_max 0.990
_shelx_estimated_absorpt_t_min 0.988
_olex2_refinement_description
;
1. Fixed Uiso
 At 1.2 times of:
  All C(H) groups
2.a Aromatic/amide H refined with riding coordinates:
 C2(H2), C3(H3), C7(H7), C8(H8), C9(H9), C11(H11), C13(H13), C15(H15),
 C16(H16), C17(H17), C20(H20), C21(H21), C22(H22), C25(H25), C26(H26), C28(H28)
;
_olex2_submission_special_instructions 'No special instructions were received'

loop_
_space_group_symop_operation_xyz
'x, y, z'
'-x, -y, -z'

loop_
_atom_site_label
_atom_site_type_symbol
_atom_site_fract_x
_atom_site_fract_y
_atom_site_fract_z
_atom_site_U_iso_or_equiv
_atom_site_adp_type
_atom_site_occupancy
_atom_site_site_symmetry_order
_atom_site_calc_flag
_atom_site_refinement_flags_posn
_atom_site_refinement_flags_adp
_atom_site_refinement_flags_occupancy
_atom_site_disorder_assembly
_atom_site_disorder_group
O1 O 0.60819(13) 0.37843(12) 0.55346(12) 0.0538(3) Uani 1 1 d . . . . .
O2 O 0.13454(12) 0.39887(11) 0.54499(11) 0.0460(3) Uani 1 1 d . . . . .
O3 O 0.22856(15) 0.17309(12) 0.89613(13) 0.0562(3) Uani 1 1 d . . . . .
O4 O 0.44587(15) -0.03044(11) 0.65068(12) 0.0563(3) Uani 1 1 d . . . . .
N1 N 0.37363(15) 0.38526(13) 0.55666(12) 0.0405(3) Uani 1 1 d . . . . .
N2 N 0.33916(16) 0.07598(13) 0.77348(14) 0.0458(3) Uani 1 1 d . . . . .
N3 N 0.22087(18) 0.27738(16) 0.27419(14) 0.0586(4) Uani 1 1 d . . . . .
N4 N 0.0444(2) -0.09556(16) 0.58355(18) 0.0683(5) Uani 1 1 d . . . . .
C1 C 0.67161(18) 0.32354(16) 0.65046(16) 0.0404(4) Uani 1 1 d . . . . .
C2 C 0.82708(19) 0.39210(17) 0.74854(18) 0.0478(4) Uani 1 1 d . . . . .
H2 H 0.878109 0.468836 0.747067 0.057 Uiso 1 1 calc R . . . .
C3 C 0.90281(19) 0.34503(18) 0.84626(18) 0.0498(4) Uani 1 1 d . . . . .
H3 H 1.006158 0.390376 0.911650 0.060 Uiso 1 1 calc R . . . .
C4 C 0.82710(18) 0.22843(17) 0.85008(16) 0.0434(4) Uani 1 1 d . . . . .
C5 C 0.66959(18) 0.16037(15) 0.74848(16) 0.0403(4) Uani 1 1 d . . . . .
C6 C 0.5974(2) 0.04477(16) 0.75639(17) 0.0475(4) Uani 1 1 d . . . . .
C7 C 0.6720(2) 0.00046(19) 0.8565(2) 0.0595(5) Uani 1 1 d . . . . .
H7 H 0.619909 -0.075095 0.859331 0.071 Uiso 1 1 calc R . . . .
C8 C 0.8273(2) 0.0684(2) 0.9554(2) 0.0636(5) Uani 1 1 d . . . . .
H8 H 0.878491 0.037512 1.023498 0.076 Uiso 1 1 calc R . . . .
C9 C 0.9037(2) 0.1793(2) 0.95234(18) 0.0568(5) Uani 1 1 d . . . . .
H9 H 1.007297 0.223429 1.017986 0.068 Uiso 1 1 calc R . . . .
C10 C 0.3193(2) -0.01598(15) 0.66783(17) 0.0467(4) Uani 1 1 d . . . . .
C11 C 0.1722(2) -0.10125(17) 0.5708(2) 0.0586(5) Uani 1 1 d . . . . .
H11 H 0.163607 -0.162890 0.496167 0.070 Uiso 1 1 calc R . . . .
C12 C 0.2096(2) 0.08072(16) 0.78370(18) 0.0480(4) Uani 1 1 d . . . . .
C13 C 0.0633(2) -0.0038(2) 0.6923(2) 0.0625(5) Uani 1 1 d . . . . .
H13 H -0.023381 0.002519 0.705695 0.075 Uiso 1 1 calc R . . . .
C14 C 0.25638(18) 0.29731(16) 0.89579(16) 0.0414(4) Uani 1 1 d . . . . .
C15 C 0.31933(19) 0.39192(18) 1.02430(17) 0.0490(4) Uani 1 1 d . . . . .
H15 H 0.342577 0.369711 1.101682 0.059 Uiso 1 1 calc R . . . .
C16 C 0.22049(17) 0.32621(15) 0.78033(15) 0.0394(4) Uani 1 1 d . . . . .
H16 H 0.179511 0.262106 0.696548 0.047 Uiso 1 1 calc R . . . .
C17 C 0.34593(18) 0.51631(18) 1.03435(16) 0.0482(4) Uani 1 1 d . . . . .
H17 H 0.388329 0.578855 1.119381 0.058 Uiso 1 1 calc R . . . .
C18 C 0.24628(17) 0.45479(15) 0.78937(15) 0.0380(3) Uani 1 1 d . . . . .
C19 C 0.31027(17) 0.55210(16) 0.91790(16) 0.0424(4) Uani 1 1 d . . . . .
C20 C 0.3382(2) 0.68095(17) 0.92535(19) 0.0525(4) Uani 1 1 d . . . . .
H20 H 0.381347 0.744992 1.009500 0.063 Uiso 1 1 calc R . . . .
C21 C 0.3028(2) 0.71226(18) 0.8115(2) 0.0578(5) Uani 1 1 d . . . . .
H21 H 0.321905 0.797198 0.818216 0.069 Uiso 1 1 calc R . . . .
C22 C 0.2379(2) 0.61719(17) 0.68425(19) 0.0529(4) Uani 1 1 d . . . . .
H22 H 0.212864 0.638648 0.606304 0.063 Uiso 1 1 calc R . . . .
C23 C 0.21129(17) 0.49300(16) 0.67485(16) 0.0418(4) Uani 1 1 d . . . . .
C24 C 0.22237(18) 0.36529(14) 0.48385(15) 0.0378(3) Uani 1 1 d . . . . .
C25 C 0.1443(2) 0.30993(16) 0.34279(16) 0.0470(4) Uani 1 1 d . . . . .
H25 H 0.036564 0.295685 0.296176 0.056 Uiso 1 1 calc R . . . .
C26 C 0.3751(2) 0.29913(18) 0.34665(18) 0.0539(4) Uani 1 1 d . . . . .
H26 H 0.433874 0.278798 0.302207 0.065 Uiso 1 1 calc R . . . .
C27 C 0.44754(18) 0.35086(16) 0.48516(16) 0.0414(4) Uani 1 1 d . . . . .
C28 C 0.59261(18) 0.21033(16) 0.64809(15) 0.0410(4) Uani 1 1 d . . . . .
H28 H 0.489459 0.166662 0.581263 0.049 Uiso 1 1 calc R . . . .

loop_
_atom_site_aniso_label
_atom_site_aniso_U_11
_atom_site_aniso_U_22
_atom_site_aniso_U_33
_atom_site_aniso_U_23
_atom_site_aniso_U_13
_atom_site_aniso_U_12
O1 0.0427(7) 0.0753(9) 0.0590(8) 0.0404(7) 0.0262(6) 0.0242(6)
O2 0.0368(6) 0.0565(7) 0.0378(6) 0.0088(5) 0.0159(5) 0.0124(5)
O3 0.0731(9) 0.0569(8) 0.0569(8) 0.0259(6) 0.0416(7) 0.0258(7)
O4 0.0617(8) 0.0442(7) 0.0544(7) 0.0018(6) 0.0293(6) 0.0123(6)
N1 0.0378(7) 0.0490(8) 0.0350(7) 0.0170(6) 0.0156(6) 0.0137(6)
N2 0.0520(8) 0.0386(7) 0.0452(8) 0.0119(6) 0.0239(7) 0.0109(6)
N3 0.0560(9) 0.0716(11) 0.0369(8) 0.0091(7) 0.0179(7) 0.0165(8)
N4 0.0578(10) 0.0535(10) 0.0718(12) 0.0188(9) 0.0178(9) 0.0021(8)
C1 0.0405(8) 0.0501(10) 0.0391(8) 0.0170(7) 0.0223(7) 0.0217(7)
C2 0.0376(9) 0.0526(10) 0.0562(10) 0.0188(8) 0.0241(8) 0.0149(8)
C3 0.0310(8) 0.0616(11) 0.0499(10) 0.0128(9) 0.0157(7) 0.0149(8)
C4 0.0388(8) 0.0567(10) 0.0400(9) 0.0154(8) 0.0203(7) 0.0235(8)
C5 0.0415(9) 0.0444(9) 0.0386(8) 0.0101(7) 0.0213(7) 0.0203(7)
C6 0.0526(10) 0.0418(9) 0.0481(10) 0.0088(8) 0.0257(8) 0.0183(8)
C7 0.0738(13) 0.0548(11) 0.0684(13) 0.0285(10) 0.0413(11) 0.0322(10)
C8 0.0696(13) 0.0836(15) 0.0630(12) 0.0415(11) 0.0356(11) 0.0467(12)
C9 0.0481(10) 0.0819(14) 0.0481(10) 0.0261(10) 0.0221(9) 0.0331(10)
C10 0.0553(10) 0.0347(9) 0.0465(10) 0.0132(7) 0.0221(8) 0.0110(7)
C11 0.0645(12) 0.0383(10) 0.0553(11) 0.0104(8) 0.0179(10) 0.0080(9)
C12 0.0552(10) 0.0438(10) 0.0513(10) 0.0220(8) 0.0278(8) 0.0150(8)
C13 0.0536(11) 0.0616(13) 0.0732(13) 0.0287(11) 0.0294(10) 0.0126(9)
C14 0.0369(8) 0.0503(10) 0.0416(9) 0.0144(7) 0.0222(7) 0.0166(7)
C15 0.0414(9) 0.0724(13) 0.0371(9) 0.0176(8) 0.0202(7) 0.0236(8)
C16 0.0343(8) 0.0435(9) 0.0363(8) 0.0074(7) 0.0165(7) 0.0108(7)
C17 0.0368(9) 0.0624(12) 0.0363(8) 0.0015(8) 0.0173(7) 0.0151(8)
C18 0.0286(7) 0.0447(9) 0.0368(8) 0.0066(7) 0.0158(6) 0.0108(6)
C19 0.0299(8) 0.0497(10) 0.0411(9) 0.0021(7) 0.0185(7) 0.0110(7)
C20 0.0432(9) 0.0453(10) 0.0574(11) -0.0020(8) 0.0249(8) 0.0104(8)
C21 0.0582(11) 0.0455(10) 0.0739(13) 0.0157(10) 0.0372(10) 0.0167(9)
C22 0.0536(11) 0.0548(11) 0.0596(11) 0.0219(9) 0.0318(9) 0.0215(9)
C23 0.0331(8) 0.0499(10) 0.0415(9) 0.0112(7) 0.0186(7) 0.0141(7)
C24 0.0387(8) 0.0384(8) 0.0369(8) 0.0147(7) 0.0172(7) 0.0118(7)
C25 0.0419(9) 0.0538(10) 0.0366(9) 0.0133(8) 0.0127(7) 0.0115(8)
C26 0.0561(11) 0.0643(12) 0.0436(10) 0.0134(9) 0.0266(9) 0.0225(9)
C27 0.0394(8) 0.0474(9) 0.0430(9) 0.0217(7) 0.0197(7) 0.0168(7)
C28 0.0380(8) 0.0478(9) 0.0350(8) 0.0096(7) 0.0165(7) 0.0159(7)

loop_
_atom_type_symbol
_atom_type_description
_atom_type_scat_dispersion_real
_atom_type_scat_dispersion_imag
_atom_type_scat_source
C C 0.0033 0.0016 'International Tables Vol C Tables 4.2.6.8 and 6.1.1.4'
H H 0.0000 0.0000 'International Tables Vol C Tables 4.2.6.8 and 6.1.1.4'
N N 0.0061 0.0033 'International Tables Vol C Tables 4.2.6.8 and 6.1.1.4'
O O 0.0106 0.0060 'International Tables Vol C Tables 4.2.6.8 and 6.1.1.4'

loop_
_geom_angle_atom_site_label_1
_geom_angle_atom_site_label_2
_geom_angle_atom_site_label_3
_geom_angle
_geom_angle_site_symmetry_1
_geom_angle_site_symmetry_3
_geom_angle_publ_flag
C27 O1 C1 119.31(12) . . ?
C24 O2 C23 118.47(12) . . ?
C12 O3 C14 116.93(12) . . ?
C10 O4 C6 118.15(13) . . ?
C24 N1 C27 114.90(13) . . ?
C10 N2 C12 115.55(15) . . ?
C25 N3 C26 116.81(15) . . ?
C11 N4 C13 117.11(17) . . ?
O1 C1 C2 114.12(15) . . ?
C28 C1 O1 123.39(14) . . ?
C28 C1 C2 122.44(15) . . ?
C1 C2 H2 120.4 . . ?
C3 C2 C1 119.16(16) . . ?
C3 C2 H2 120.4 . . ?
C2 C3 H3 119.4 . . ?
C2 C3 C4 121.21(16) . . ?
C4 C3 H3 119.4 . . ?
C3 C4 C5 118.37(15) . . ?
C3 C4 C9 121.79(16) . . ?
C9 C4 C5 119.84(17) . . ?
C6 C5 C4 116.71(15) . . ?
C28 C5 C4 119.79(15) . . ?
C28 C5 C6 123.49(15) . . ?
O4 C6 C5 118.11(15) . . ?
C7 C6 O4 119.26(17) . . ?
C7 C6 C5 122.51(17) . . ?
C6 C7 H7 120.0 . . ?
C6 C7 C8 120.03(19) . . ?
C8 C7 H7 120.0 . . ?
C7 C8 H8 119.9 . . ?
C9 C8 C7 120.24(18) . . ?
C9 C8 H8 119.9 . . ?
C4 C9 H9 119.7 . . ?
C8 C9 C4 120.65(18) . . ?
C8 C9 H9 119.7 . . ?
O4 C10 C11 117.45(16) . . ?
N2 C10 O4 119.80(15) . . ?
N2 C10 C11 122.76(18) . . ?
N4 C11 C10 120.71(18) . . ?
N4 C11 H11 119.6 . . ?
C10 C11 H11 119.6 . . ?
N2 C12 O3 116.44(15) . . ?
N2 C12 C13 123.31(18) . . ?
C13 C12 O3 120.19(17) . . ?
N4 C13 C12 120.52(19) . . ?
N4 C13 H13 119.7 . . ?
C12 C13 H13 119.7 . . ?
O3 C14 C15 114.84(14) . . ?
C16 C14 O3 123.19(14) . . ?
C16 C14 C15 121.93(16) . . ?
C14 C15 H15 120.3 . . ?
C17 C15 C14 119.42(16) . . ?
C17 C15 H15 120.3 . . ?
C14 C16 H16 120.4 . . ?
C14 C16 C18 119.15(14) . . ?
C18 C16 H16 120.4 . . ?
C15 C17 H17 119.4 . . ?
C15 C17 C19 121.21(15) . . ?
C19 C17 H17 119.4 . . ?
C16 C18 C19 120.02(15) . . ?
C23 C18 C16 122.86(14) . . ?
C23 C18 C19 117.12(15) . . ?
C17 C19 C18 118.26(16) . . ?
C17 C19 C20 122.48(15) . . ?
C20 C19 C18 119.25(16) . . ?
C19 C20 H20 119.5 . . ?
C21 C20 C19 121.06(16) . . ?
C21 C20 H20 119.5 . . ?
C20 C21 H21 119.9 . . ?
C20 C21 C22 120.18(18) . . ?
C22 C21 H21 119.9 . . ?
C21 C22 H22 120.1 . . ?
C23 C22 C21 119.75(18) . . ?
C23 C22 H22 120.1 . . ?
O2 C23 C18 118.63(14) . . ?
C22 C23 O2 118.54(15) . . ?
C22 C23 C18 122.63(16) . . ?
O2 C24 C25 116.68(14) . . ?
N1 C24 O2 120.49(13) . . ?
N1 C24 C25 122.83(15) . . ?
N3 C25 C24 120.99(15) . . ?
N3 C25 H25 119.5 . . ?
C24 C25 H25 119.5 . . ?
N3 C26 H26 119.6 . . ?
N3 C26 C27 120.77(16) . . ?
C27 C26 H26 119.6 . . ?
N1 C27 O1 118.12(14) . . ?
N1 C27 C26 123.66(15) . . ?
C26 C27 O1 118.00(15) . . ?
C1 C28 C5 119.02(15) . . ?
C1 C28 H28 120.5 . . ?
C5 C28 H28 120.5 . . ?

loop_
_geom_bond_atom_site_label_1
_geom_bond_atom_site_label_2
_geom_bond_distance
_geom_bond_site_symmetry_2
_geom_bond_publ_flag
O1 C1 1.3894(18) . ?
O1 C27 1.3750(19) . ?
O2 C23 1.4052(18) . ?
O2 C24 1.3562(18) . ?
O3 C12 1.375(2) . ?
O3 C14 1.393(2) . ?
O4 C6 1.412(2) . ?
O4 C10 1.357(2) . ?
N1 C24 1.3151(19) . ?
N1 C27 1.327(2) . ?
N2 C10 1.316(2) . ?
N2 C12 1.324(2) . ?
N3 C25 1.319(2) . ?
N3 C26 1.335(2) . ?
N4 C11 1.323(3) . ?
N4 C13 1.342(3) . ?
C1 C2 1.399(2) . ?
C1 C28 1.363(2) . ?
C2 H2 0.9300 . ?
C2 C3 1.362(2) . ?
C3 H3 0.9300 . ?
C3 C4 1.415(2) . ?
C4 C5 1.421(2) . ?
C4 C9 1.418(2) . ?
C5 C6 1.415(2) . ?
C5 C28 1.410(2) . ?
C6 C7 1.357(2) . ?
C7 H7 0.9300 . ?
C7 C8 1.399(3) . ?
C8 H8 0.9300 . ?
C8 C9 1.359(3) . ?
C9 H9 0.9300 . ?
C10 C11 1.392(2) . ?
C11 H11 0.9300 . ?
C12 C13 1.371(3) . ?
C13 H13 0.9300 . ?
C14 C15 1.407(2) . ?
C14 C16 1.361(2) . ?
C15 H15 0.9300 . ?
C15 C17 1.362(3) . ?
C16 H16 0.9300 . ?
C16 C18 1.412(2) . ?
C17 H17 0.9300 . ?
C17 C19 1.414(2) . ?
C18 C19 1.420(2) . ?
C18 C23 1.410(2) . ?
C19 C20 1.419(2) . ?
C20 H20 0.9300 . ?
C20 C21 1.359(3) . ?
C21 H21 0.9300 . ?
C21 C22 1.397(3) . ?
C22 H22 0.9300 . ?
C22 C23 1.362(2) . ?
C24 C25 1.392(2) . ?
C25 H25 0.9300 . ?
C26 H26 0.9300 . ?
C26 C27 1.365(2) . ?
C28 H28 0.9300 . ?
